data_7711246
loop_
_publ_author_name
'Habashy, Danira A.'
'Khaled, Rabaa M.'
'Ahmed, Amr Y.'
'Radacki, Krzysztof'
'Ahmed, Salma K.'
'Tharwat, Engy K.'
'Magdy, Hana'
'Zeinhom, Alaa'
'Mansour, Ahmed M.'

_publ_section_title
;
 Cytotoxicity of fac-Mn(CO)3 complexes with a bidentate quinoline ligand
 towards triple negative breast cancer
;
_journal_name_full 'Dalton Transactions'
_journal_paper_doi 10.1039/D2DT01938H
_journal_year 2022
_chemical_formula_moiety 'C12 H8 Br Mn N2 O3'
_chemical_formula_sum 'C12 H8 Br Mn N2 O3'
_chemical_formula_weight 363.05
_chemical_properties_physical Light-sensitive
_space_group_crystal_system monoclinic
_space_group_IT_number 15
_space_group_name_Hall '-C 2yc'
_space_group_name_H-M_alt 'C 1 2/c 1'
_atom_sites_solution_hydrogens geom
_atom_sites_solution_primary dual
_atom_sites_solution_secondary difmap
_audit_creation_method 'CIF-fill 1.2z (K.Radacki, 2005-22)'
_audit_update_record
;
2022-06-18 deposited with the CCDC.	2022-09-02 downloaded from the CCDC.
;
_cell_angle_alpha 90
_cell_angle_beta 92.7500(10)
_cell_angle_gamma 90
_cell_formula_units_Z 8
_cell_length_a 12.39880(10)
_cell_length_b 17.17570(10)
_cell_length_c 12.32030(10)
_cell_measurement_reflns_used 9878
_cell_measurement_temperature 100(2)
_cell_measurement_theta_max 72.8120
_cell_measurement_theta_min 4.3940
_cell_volume 2620.69(3)
_computing_cell_refinement 'CrysAlisPro 1.171.42.55a (Rigaku OD, 2022)'
_computing_data_collection 'CrysAlisPro 1.171.42.55a (Rigaku OD, 2022)'
_computing_data_reduction 'CrysAlisPro 1.171.42.55a (Rigaku OD, 2022)'
_computing_molecular_graphics 'ShelXLe (Huebschle et all, 2011)'
_computing_publication_material 'SHELXL-2018/3 (Sheldrick, 2018)'
_computing_structure_refinement 'SHELXL-2018/3 (Sheldrick, 2018)'
_computing_structure_solution 'SHELXT (Sheldrick, 2014)'
_diffrn_ambient_environment N~2~
_diffrn_ambient_temperature 100.00(10)
_diffrn_detector HPA
_diffrn_detector_area_resol_mean 10.0
_diffrn_detector_type 'HyPix Arc150'
_diffrn_measured_fraction_theta_full 1.000
_diffrn_measured_fraction_theta_max 0.981
_diffrn_measurement_details
;
 List of Runs (angles in degrees, time in seconds):
 
   # Type    Start    End  Width  t~exp~   \w     \q     \k     \f   Frames
 --------------------------------------------------------------------------
   1  \w     41.00 110.00   0.50    0.05    --   58.61  18.00  96.00  138
   2  \w   -111.00 -43.00   0.50    0.05    --  -60.19 -18.00 -71.00  136
   3  \w   -121.00 -53.00   0.50    0.05    --  -69.72 -18.00 -71.00  136
   4  \w   -127.00 -59.00   0.50    0.05    --  -76.37 -18.00 -71.00  136
   5  \w     64.00 133.00   0.50    0.05    --   82.31  18.00  96.00  138
   6  \w     55.00  90.00   0.50    0.05    --   42.00  52.00 179.78   70
   7  \w     59.00  94.00   0.50    0.05    --   46.00  52.00 139.84   70
   8  \w     59.00  96.00   0.50    0.05    --   46.00  44.00-136.02   74
   9  \w     16.00  66.00   0.50    0.05    --   58.61 -95.00-120.00  100
  10  \w     53.00 122.00   0.50    0.05    --   71.30  18.00  96.00  138
  11  \w   -122.00 -87.00   0.50    0.05    --  -74.00 -54.00 -78.82   70
  12  \w    -97.00 -28.00   0.50    0.05    --  -76.37 112.00-150.00  138
  13  \w   -108.00 -38.00   0.50    0.05    --  -79.50 140.00 124.14  140
  14  \w   -131.00 -94.00   0.50    0.05    --  -79.50 -34.00 -74.94   74
  15  \w   -128.00-103.00   0.50    0.05    --  -79.50-116.00 -37.05   50
  16  \w   -118.00 -92.00   0.50    0.05    --  -79.50 -63.00  14.15   52
  17  \w   -124.00 -96.00   0.50    0.05    --  -79.50 -65.00-148.31   56
  18  \w   -120.00 -95.00   0.50    0.05    --  -79.50 -60.00-119.25   50
  19  \w   -127.00-102.00   0.50    0.05    --  -79.50 -50.00 -38.10   50
  20  \w   -114.00 -88.00   0.50    0.05    --  -79.50-135.00 -21.17   52
  21  \w   -121.00 -91.00   0.50    0.05    --  -79.50 -61.00  -7.71   60
  22  \w   -118.00 -92.00   0.50    0.05    --  -79.50 -53.00  89.10   52
  23  \w   -122.00 -97.00   0.50    0.05    --  -79.50 -63.00  58.52   50
  24  \w     44.00  94.00   0.50    0.05    --   82.31-112.00-180.00  100
  25  \w     54.00  88.00   0.50    0.05    --   82.31 -95.00-120.00   68
  26  \w     46.00  75.00   0.50    0.05    --   82.31 -95.00  60.00   58
  27  \w     47.00  73.00   0.50    0.05    --   82.31 -95.00 -90.00   52
  28  \w     34.00  95.00   0.50    0.05    --   82.31-112.00   0.00  122
  29  \w     44.00  97.00   0.50    0.05    --   82.31-112.00-120.00  106
  30  \w     40.00  66.00   0.50    0.05    --   82.31 -95.00 -60.00   52

;
_diffrn_measurement_device 'four-circle diffractometer'
_diffrn_measurement_device_type 'Rigaku XtaLAB Synergy-R'
_diffrn_measurement_method '\w scans'
_diffrn_radiation_monochromator 'multi-layer mirror'
_diffrn_radiation_type CuK\a
_diffrn_radiation_wavelength 1.54184
_diffrn_reflns_av_R_equivalents 0.0419
_diffrn_reflns_av_unetI/netI 0.0225
_diffrn_reflns_Laue_measured_fraction_full 1.000
_diffrn_reflns_Laue_measured_fraction_max 0.981
_diffrn_reflns_limit_h_max 15
_diffrn_reflns_limit_h_min -13
_diffrn_reflns_limit_k_max 16
_diffrn_reflns_limit_k_min -20
_diffrn_reflns_limit_l_max 14
_diffrn_reflns_limit_l_min -15
_diffrn_reflns_number 13105
_diffrn_reflns_point_group_measured_fraction_full 1.000
_diffrn_reflns_point_group_measured_fraction_max 0.981
_diffrn_reflns_theta_full 67.684
_diffrn_reflns_theta_max 73.603
_diffrn_reflns_theta_min 4.401
_diffrn_source 'rotating-anode X-ray tube'
_diffrn_source_type 'PhotonJet R X-ray Source'
_exptl_absorpt_coefficient_mu 11.827
_exptl_absorpt_correction_T_max 0.454
_exptl_absorpt_correction_T_min 0.013
_exptl_absorpt_correction_type gaussian
_exptl_absorpt_process_details
;
CrysAlisPro 1.171.42.55a (Rigaku Oxford Diffraction, 2022) Numerical 
absorption correction based on gaussian integration over a multifaceted 
crystal model Empirical absorption correction using spherical harmonics, 
implemented in SCALE3 ABSPACK scaling algorithm.
;
_exptl_crystal_colour orange
_exptl_crystal_density_diffrn 1.840
_exptl_crystal_description block
_exptl_crystal_F_000 1424
_exptl_crystal_size_max 0.289
_exptl_crystal_size_mid 0.241
_exptl_crystal_size_min 0.071
_refine_diff_density_max 1.503
_refine_diff_density_min -1.268
_refine_diff_density_rms 0.157
_refine_ls_extinction_method none
_refine_ls_goodness_of_fit_ref 1.061
_refine_ls_hydrogen_treatment constr
_refine_ls_matrix_type full
_refine_ls_number_parameters 172
_refine_ls_number_reflns 2596
_refine_ls_number_restraints 0
_refine_ls_restrained_S_all 1.061
_refine_ls_R_factor_all 0.0476
_refine_ls_R_factor_gt 0.0470
_refine_ls_shift/su_max 0.001
_refine_ls_shift/su_mean 0.000
_refine_ls_structure_factor_coef Fsqd
_refine_ls_weighting_details 'w=1/[\s^2^(Fo^2^)+(0.1044P)^2^+1.4749P] where P=(Fo^2^+2Fc^2^)/3'
_refine_ls_weighting_scheme calc
_refine_ls_wR_factor_gt 0.1275
_refine_ls_wR_factor_ref 0.1282
_reflns_Friedel_coverage 0.000
_reflns_number_gt 2519
_reflns_number_total 2596
_reflns_threshold_expression 'I > 2\s(I)'
_cod_data_source_file d2dt01938h2.cif
_cod_data_source_block KR1108_AhMa_a
_cod_original_sg_symbol_H-M 'C 2/c'
_cod_database_code 7711246
_shelx_shelxl_version_number 2018/3
_shelx_space_group_comment
;
The symmetry employed for this shelxl refinement is uniquely defined
by the following loop, which should always be used as a source of
symmetry information in preference to the above space-group names.
They are only intended as comments.
;
_shelx_estimated_absorpt_t_min 0.131
_shelx_estimated_absorpt_t_max 0.492

loop_
_space_group_symop_operation_xyz
'x, y, z'
'-x, y, -z+1/2'
'x+1/2, y+1/2, z'
'-x+1/2, y+1/2, -z+1/2'
'-x, -y, -z'
'x, -y, z-1/2'
'-x+1/2, -y+1/2, -z'
'x+1/2, -y+1/2, z-1/2'

loop_
_atom_site_label
_atom_site_type_symbol
_atom_site_fract_x
_atom_site_fract_y
_atom_site_fract_z
_atom_site_U_iso_or_equiv
_atom_site_adp_type
_atom_site_occupancy
_atom_site_site_symmetry_order
_atom_site_calc_flag
_atom_site_refinement_flags_posn
_atom_site_refinement_flags_adp
_atom_site_refinement_flags_occupancy
_atom_site_disorder_assembly
_atom_site_disorder_group
Br1 Br 0.10922(2) 0.46058(2) 0.37839(2) 0.02702(17) Uani 1 1 d . . . . .
O1 O 0.3945(2) 0.57935(16) 0.68826(19) 0.0375(5) Uani 1 1 d . . . . .
C1 C 0.3381(3) 0.55199(19) 0.6238(3) 0.0294(7) Uani 1 1 d . . . . .
Mn1 Mn 0.24576(4) 0.51377(3) 0.51967(4) 0.02474(18) Uani 1 1 d . . . . .
C3 C 0.1738(3) 0.6049(2) 0.5188(2) 0.0305(7) Uani 1 1 d . . . . .
O3 O 0.1308(2) 0.66446(14) 0.5174(2) 0.0381(6) Uani 1 1 d . . . . .
C2 C 0.3312(3) 0.55094(19) 0.4153(3) 0.0296(6) Uani 1 1 d . . . . .
O2 O 0.3861(2) 0.57520(16) 0.3513(2) 0.0378(5) Uani 1 1 d . . . . .
N1_1 N 0.1493(2) 0.46065(15) 0.6315(2) 0.0284(6) Uani 1 1 d . . . . .
H1A_1 H 0.146968 0.491042 0.691874 0.034 Uiso 1 1 calc R U . . .
H1B_1 H 0.080788 0.456001 0.602256 0.034 Uiso 1 1 calc R U . . .
C2_1 C 0.1901(2) 0.38429(19) 0.6621(2) 0.0280(6) Uani 1 1 d . . . . .
C3_1 C 0.1519(3) 0.34080(19) 0.7450(3) 0.0298(6) Uani 1 1 d . . . . .
H3_1 H 0.094370 0.359905 0.785732 0.036 Uiso 1 1 calc R U . . .
C4_1 C 0.1982(3) 0.2673(2) 0.7697(3) 0.0357(7) Uani 1 1 d . . . . .
H4_1 H 0.171445 0.237383 0.827424 0.043 Uiso 1 1 calc R U . . .
C5_1 C 0.2809(3) 0.2387(2) 0.7121(3) 0.0357(7) Uani 1 1 d . . . . .
H5_1 H 0.310660 0.189032 0.729224 0.043 Uiso 1 1 calc R U . . .
C6_1 C 0.3220(3) 0.28319(19) 0.6269(3) 0.0298(6) Uani 1 1 d . . . . .
C7_1 C 0.4077(3) 0.25769(19) 0.5624(3) 0.0325(7) Uani 1 1 d . . . . .
H7_1 H 0.440554 0.208349 0.575088 0.039 Uiso 1 1 calc R U . . .
C8_1 C 0.4418(3) 0.3051(2) 0.4823(3) 0.0332(7) Uani 1 1 d . . . . .
H8_1 H 0.497755 0.288333 0.437682 0.040 Uiso 1 1 calc R U . . .
C9_1 C 0.3945(3) 0.37864(19) 0.4657(2) 0.0297(6) Uani 1 1 d . . . . .
H9_1 H 0.420280 0.411043 0.410029 0.036 Uiso 1 1 calc R U . . .
N10_1 N 0.3151(2) 0.40476(15) 0.52462(19) 0.0260(5) Uani 1 1 d . . . . .
C11_1 C 0.2772(2) 0.35684(18) 0.6031(2) 0.0259(6) Uani 1 1 d . . . . .

loop_
_atom_site_aniso_label
_atom_site_aniso_U_11
_atom_site_aniso_U_22
_atom_site_aniso_U_33
_atom_site_aniso_U_23
_atom_site_aniso_U_13
_atom_site_aniso_U_12
Br1 0.0232(2) 0.0307(2) 0.0272(2) 0.00065(10) 0.00163(15) 0.00059(10)
O1 0.0308(12) 0.0449(14) 0.0365(12) -0.0055(10) -0.0009(9) -0.0022(10)
C1 0.0243(16) 0.0287(14) 0.0355(16) 0.0015(12) 0.0066(13) 0.0052(12)
Mn1 0.0206(3) 0.0276(3) 0.0262(3) -0.00028(18) 0.0025(2) 0.00209(18)
C3 0.0270(15) 0.0347(16) 0.0300(14) -0.0006(12) 0.0033(11) -0.0026(13)
O3 0.0364(13) 0.0341(13) 0.0445(13) 0.0031(10) 0.0082(10) 0.0087(10)
C2 0.0253(15) 0.0316(15) 0.0316(15) -0.0002(12) -0.0016(12) 0.0025(12)
O2 0.0313(12) 0.0419(13) 0.0406(13) 0.0033(11) 0.0069(10) -0.0027(10)
N1_1 0.0228(13) 0.0339(15) 0.0285(13) -0.0003(10) 0.0031(10) 0.0029(10)
C2_1 0.0232(13) 0.0330(16) 0.0277(13) -0.0022(12) -0.0007(10) 0.0005(12)
C3_1 0.0264(15) 0.0322(15) 0.0315(14) -0.0010(12) 0.0065(11) -0.0004(12)
C4_1 0.0390(18) 0.0335(16) 0.0353(15) 0.0045(13) 0.0106(13) 0.0004(15)
C5_1 0.0384(17) 0.0302(16) 0.0387(16) 0.0038(13) 0.0038(13) 0.0028(14)
C6_1 0.0257(14) 0.0301(15) 0.0336(15) -0.0016(12) 0.0034(11) 0.0000(12)
C7_1 0.0303(16) 0.0288(15) 0.0387(15) 0.0001(13) 0.0032(12) 0.0058(13)
C8_1 0.0270(14) 0.0346(16) 0.0386(16) -0.0031(13) 0.0096(12) 0.0044(13)
C9_1 0.0260(14) 0.0327(16) 0.0309(14) 0.0002(12) 0.0069(11) 0.0033(13)
N10_1 0.0209(11) 0.0312(13) 0.0258(11) 0.0000(10) 0.0000(9) 0.0006(10)
C11_1 0.0212(13) 0.0307(14) 0.0259(12) -0.0013(11) 0.0020(10) -0.0010(12)

loop_
_atom_type_symbol
_atom_type_description
_atom_type_scat_dispersion_real
_atom_type_scat_dispersion_imag
_atom_type_scat_source
C C 0.0181 0.0091 'International Tables Vol C Tables 4.2.6.8 and 6.1.1.4'
H H 0.0000 0.0000 'International Tables Vol C Tables 4.2.6.8 and 6.1.1.4'
N N 0.0311 0.0180 'International Tables Vol C Tables 4.2.6.8 and 6.1.1.4'
O O 0.0492 0.0322 'International Tables Vol C Tables 4.2.6.8 and 6.1.1.4'
Mn Mn -0.5299 2.8052 'International Tables Vol C Tables 4.2.6.8 and 6.1.1.4'
Br Br -0.6763 1.2805 'International Tables Vol C Tables 4.2.6.8 and 6.1.1.4'

loop_
_exptl_crystal_face_index_h
_exptl_crystal_face_index_k
_exptl_crystal_face_index_l
_exptl_crystal_face_perp_dist
-1 1 0 0.1196
1 -1 0 0.1257
1 1 0 0.1157
-1 -1 0 0.1248
-1 0 0 0.1393
0 -1 0 0.1299
1 0 0 0.1375
0 1 0 0.1535
0 0 -1 0.0408
0 0 1 0.0298

loop_
_geom_angle_atom_site_label_1
_geom_angle_atom_site_label_2
_geom_angle_atom_site_label_3
_geom_angle
_geom_angle_site_symmetry_1
_geom_angle_site_symmetry_3
_geom_angle_publ_flag
O1 C1 Mn1 176.9(3) . . ?
C3 Mn1 C1 89.15(14) . . ?
C3 Mn1 C2 89.74(14) . . ?
C1 Mn1 C2 90.25(15) . . ?
C3 Mn1 N10_1 174.75(12) . . ?
C1 Mn1 N10_1 93.45(12) . . ?
C2 Mn1 N10_1 94.80(13) . . ?
C3 Mn1 N1_1 94.87(12) . . ?
C1 Mn1 N1_1 93.08(13) . . ?
C2 Mn1 N1_1 174.34(13) . . ?
N10_1 Mn1 N1_1 80.45(10) . . ?
C3 Mn1 Br1 89.70(10) . . ?
C1 Mn1 Br1 177.56(10) . . ?
C2 Mn1 Br1 91.89(10) . . ?
N10_1 Mn1 Br1 87.52(7) . . ?
N1_1 Mn1 Br1 84.87(8) . . ?
O3 C3 Mn1 177.8(3) . . ?
O2 C2 Mn1 178.5(3) . . ?
C2_1 N1_1 Mn1 111.4(2) . . ?
C3_1 C2_1 C11_1 120.2(3) . . ?
C3_1 C2_1 N1_1 123.9(3) . . ?
C11_1 C2_1 N1_1 115.8(3) . . ?
C2_1 C3_1 C4_1 119.8(3) . . ?
C5_1 C4_1 C3_1 121.1(3) . . ?
C4_1 C5_1 C6_1 119.9(3) . . ?
C11_1 C6_1 C5_1 119.2(3) . . ?
C11_1 C6_1 C7_1 117.2(3) . . ?
C5_1 C6_1 C7_1 123.6(3) . . ?
C8_1 C7_1 C6_1 119.1(3) . . ?
C7_1 C8_1 C9_1 120.1(3) . . ?
N10_1 C9_1 C8_1 122.6(3) . . ?
C9_1 N10_1 C11_1 118.1(3) . . ?
C9_1 N10_1 Mn1 127.6(2) . . ?
C11_1 N10_1 Mn1 114.23(19) . . ?
N10_1 C11_1 C6_1 122.8(3) . . ?
N10_1 C11_1 C2_1 117.3(3) . . ?
C6_1 C11_1 C2_1 119.8(3) . . ?

loop_
_geom_bond_atom_site_label_1
_geom_bond_atom_site_label_2
_geom_bond_distance
_geom_bond_site_symmetry_2
_geom_bond_publ_flag
Br1 Mn1 2.5392(5) . ?
O1 C1 1.135(4) . ?
C1 Mn1 1.802(3) . ?
Mn1 C3 1.801(3) . ?
Mn1 C2 1.820(4) . ?
Mn1 N10_1 2.060(3) . ?
Mn1 N1_1 2.079(3) . ?
C3 O3 1.154(4) . ?
C2 O2 1.145(4) . ?
N1_1 C2_1 1.449(4) . ?
C2_1 C3_1 1.369(4) . ?
C2_1 C11_1 1.411(4) . ?
C3_1 C4_1 1.414(5) . ?
C4_1 C5_1 1.366(5) . ?
C5_1 C6_1 1.412(5) . ?
C6_1 C11_1 1.407(4) . ?
C6_1 C7_1 1.426(4) . ?
C7_1 C8_1 1.362(5) . ?
C8_1 C9_1 1.404(5) . ?
C9_1 N10_1 1.330(4) . ?
N10_1 C11_1 1.370(4) . ?
